data_1543194
loop_
_publ_author_name
'Pineda, Eufemio Moreno'
'Lorusso, Giulia'
'Zangana, Karzan H.'
'Palacios, Elias'
'Schnack, J\"urgen'
'Evangelisti, Marco'
'Winpenny, Richard E. P.'
'McInnes, Eric J. L.'

_publ_section_title
;
 Observation of the influence of dipolar and spin frustration effects on
 the magnetocaloric properties of a trigonal prismatic {Gd7} molecular
 nanomagnet
;
_journal_issue 8
_journal_name_full 'Chem. Sci.'
_journal_page_first 4891
_journal_paper_doi 10.1039/C6SC01415A
_journal_volume 7
_journal_year 2016
_chemical_formula_moiety 'C66 H108 Gd7 O45, 6(C6 H16 N), 0.67(C6 H9 N3)'
_chemical_formula_sum 'C106 H210 Gd7 N8 O45'
_chemical_formula_weight 3417.56
_space_group_crystal_system hexagonal
_space_group_IT_number 190
_space_group_name_Hall 'P -6c -2c'
_space_group_name_H-M_alt 'P -6 2 c'
_symmetry_space_group_name_Hall 'P -6c -2c'
_symmetry_space_group_name_H-M 'P -6 2 c'
_atom_sites_solution_hydrogens geom
_atom_sites_solution_primary iterative
_audit_creation_date 2016-03-04
_audit_creation_method
;
Olex2 1.2
(compiled Feb 16 2016 13:09:46 for OlexSys, GUI svn.r5155)
;
_audit_update_record
;
2016-03-06 deposited with the CCDC.
2016-04-25 downloaded from the CCDC.
;
_cell_angle_alpha 90
_cell_angle_beta 90
_cell_angle_gamma 120
_cell_formula_units_Z 2
_cell_length_a 16.9152(2)
_cell_length_b 16.9152(2)
_cell_length_c 31.3646(6)
_cell_measurement_reflns_used 19955
_cell_measurement_temperature 150.0(2)
_cell_measurement_theta_max 28.5760
_cell_measurement_theta_min 2.9410
_cell_volume 7771.9(2)
_computing_cell_refinement
;
CrysAlisPro, Agilent Technologies,
Version 1.171.37.34 (release 22-05-2014 CrysAlis171 .NET)
(compiled May 22 2014,16:03:01)
;
_computing_data_collection
;
CrysAlisPro, Agilent Technologies,
Version 1.171.37.34 (release 22-05-2014 CrysAlis171 .NET)
(compiled May 22 2014,16:03:01)
;
_computing_data_reduction
;
CrysAlisPro, Agilent Technologies,
Version 1.171.37.34 (release 22-05-2014 CrysAlis171 .NET)
(compiled May 22 2014,16:03:01)
;
_computing_molecular_graphics 'Olex2 (Dolomanov et al., 2009)'
_computing_publication_material 'Olex2 (Dolomanov et al., 2009)'
_computing_structure_refinement 'ShelXL (Sheldrick, 2015)'
_computing_structure_solution
;
Superflip (Palatinus & Chapuis, 2007;Palatinus & van der Lee, 2008;
Palatinus et al., 2012)
;
_diffrn_ambient_environment N~2~
_diffrn_ambient_temperature 150.0(2)
_diffrn_detector 'CCD plate'
_diffrn_detector_area_resol_mean 20.7409
_diffrn_detector_type Atlas
_diffrn_measured_fraction_theta_full 0.997
_diffrn_measured_fraction_theta_max 0.997
_diffrn_measurement_details
;
  1 omega   -3.00   95.00   1.0000  120.0000
omega____ theta____ kappa____ phi______ frames
    -       18.2949   77.0000   90.0000 98

  2 omega   -3.00   95.00   1.0000  120.0000
omega____ theta____ kappa____ phi______ frames
    -       18.2949   77.0000  -30.0000 98

  3 omega  -50.00   48.00   1.0000  120.0000
omega____ theta____ kappa____ phi______ frames
    -      -18.3731   77.0000 -150.0000 98
;
_diffrn_measurement_device 'four-circle diffractometer'
_diffrn_measurement_device_type 'SuperNova, Single source at offset, Atlas'
_diffrn_measurement_method '\w scans'
_diffrn_orient_matrix_UB_11 -0.0125463000
_diffrn_orient_matrix_UB_12 -0.0418845000
_diffrn_orient_matrix_UB_13 0.0103813000
_diffrn_orient_matrix_UB_21 -0.0045996000
_diffrn_orient_matrix_UB_22 -0.0211624000
_diffrn_orient_matrix_UB_23 -0.0200824000
_diffrn_orient_matrix_UB_31 0.0465394000
_diffrn_orient_matrix_UB_32 0.0117241000
_diffrn_orient_matrix_UB_33 0.0008152000
_diffrn_radiation_monochromator mirror
_diffrn_radiation_probe x-ray
_diffrn_radiation_type MoK\a
_diffrn_radiation_wavelength 0.71073
_diffrn_reflns_av_R_equivalents 0.0353
_diffrn_reflns_av_unetI/netI 0.0198
_diffrn_reflns_Laue_measured_fraction_full 0.997
_diffrn_reflns_Laue_measured_fraction_max 0.997
_diffrn_reflns_limit_h_max 19
_diffrn_reflns_limit_h_min -21
_diffrn_reflns_limit_k_max 21
_diffrn_reflns_limit_k_min -11
_diffrn_reflns_limit_l_max 39
_diffrn_reflns_limit_l_min -38
_diffrn_reflns_number 43084
_diffrn_reflns_point_group_measured_fraction_full 0.998
_diffrn_reflns_point_group_measured_fraction_max 0.998
_diffrn_reflns_theta_full 25.242
_diffrn_reflns_theta_max 26.358
_diffrn_reflns_theta_min 2.736
_diffrn_source 'SuperNova (Mo) X-ray Source'
_exptl_absorpt_coefficient_mu 3.013
_exptl_absorpt_correction_T_max 1.00000
_exptl_absorpt_correction_T_min 0.52155
_exptl_absorpt_correction_type multi-scan
_exptl_absorpt_process_details
;
CrysAlisPro, Agilent Technologies,
Version 1.171.37.34 (release 22-05-2014 CrysAlis171 .NET)
(compiled May 22 2014,16:03:01)
Empirical absorption correction using spherical harmonics,
 implemented in SCALE3 ABSPACK scaling algorithm.
;
_exptl_crystal_colour 'clear colourless'
_exptl_crystal_colour_lustre clear
_exptl_crystal_colour_primary colourless
_exptl_crystal_density_diffrn 1.460
_exptl_crystal_description hexagonal
_exptl_crystal_F_000 3420
_exptl_crystal_recrystallization_method 'Re-crystallisation from solvent'
_exptl_crystal_size_max 0.2
_exptl_crystal_size_mid 0.05
_exptl_crystal_size_min 0.02
_refine_diff_density_max 1.850
_refine_diff_density_min -1.210
_refine_diff_density_rms 0.113
_refine_ls_abs_structure_details
;
 Flack x determined using 2209 quotients [(I+)-(I-)]/[(I+)+(I-)]
 (Parsons, Flack and Wagner, Acta Cryst. B69 (2013) 249-259).
;
_refine_ls_abs_structure_Flack -0.013(6)
_refine_ls_extinction_method none
_refine_ls_goodness_of_fit_ref 1.096
_refine_ls_hydrogen_treatment constr
_refine_ls_matrix_type full
_refine_ls_number_parameters 305
_refine_ls_number_reflns 5409
_refine_ls_number_restraints 23
_refine_ls_restrained_S_all 1.110
_refine_ls_R_factor_all 0.0355
_refine_ls_R_factor_gt 0.0310
_refine_ls_shift/su_max 0.001
_refine_ls_shift/su_mean 0.000
_refine_ls_structure_factor_coef Fsqd
_refine_ls_weighting_details 'w=1/[\s^2^(Fo^2^)+(0.0121P)^2^+34.1889P] where P=(Fo^2^+2Fc^2^)/3'
_refine_ls_weighting_scheme calc
_refine_ls_wR_factor_gt 0.0637
_refine_ls_wR_factor_ref 0.0672
_reflns_Friedel_coverage 0.810
_reflns_Friedel_fraction_full 0.999
_reflns_Friedel_fraction_max 0.999
_reflns_number_gt 5121
_reflns_number_total 5409
_reflns_threshold_expression 'I > 2\s(I)'
_cod_data_source_file c6sc01415a2.cif
_cod_data_source_block Gd7
_cod_depositor_comments 'Adding full bibliography for 1543194.cif.'
_cod_original_cell_volume 7771.9(3)
_cod_database_code 1543194
_shelxl_version_number 2014/6
_chemical_oxdiff_formula 'C106 H210 Gd7 N8 O45'
_shelx_space_group_comment
;
The symmetry employed for this shelxl refinement is uniquely defined
by the following loop, which should always be used as a source of
symmetry information in preference to the above space-group names.
They are only intended as comments.
;
_reflns_odcompleteness_completeness 99.65
_reflns_odcompleteness_iscentric 1
_reflns_odcompleteness_theta 26.32
_olex2_refinement_description
;
1. Fixed Uiso
 At 1.2 times of:
  All C(H,H) groups, All N(H,H) groups
 At 1.5 times of:
  All C(H,H,H) groups
2. Restrained distances
 C12A-C11
 1.52 with sigma of 0.02
 C11-C14A
 1.52 with sigma of 0.02
 C10A-C11 = C11-C13A
 1.52 with sigma of 0.02
 C13A-C12A
 2.483 with sigma of 0.04
 C12A-C10A
 2.483 with sigma of 0.04
 C10A-C14A
 2.483 with sigma of 0.04
 C10A-C13A
 2.483 with sigma of 0.04
 C19-C18 \\sim C18-C20A \\sim C16-C15 \\sim C15-C17A \\sim C17B-C15 \\sim
C15-C16 \\sim C19-C18 \\sim C18-
 C20B
 with sigma of 0.02
3. Uiso/Uaniso restraints and constraints
Uanis(O3) = Uanis(O2) = Uanis(O1)
Uanis(O4) = Uanis(O5)
Uanis(C20A) = Uanis(C20B)
Uanis(C12B) = Uanis(C13B) = Uanis(C14B)
Uanis(C14A) = Uanis(C12A) = Uanis(C13A)
Uanis(C9) = Uanis(C10)
4. Others
 Sof(O7B)=Sof(C6)=Sof(H6A)=Sof(H6B)=Sof(H6C)=Sof(C10B)=Sof(C12B)=Sof(H12D)=
 Sof(H12E)=Sof(H12F)=Sof(C13B)=Sof(H13D)=Sof(H13E)=Sof(H13F)=Sof(C14B)=
 Sof(H14D)=Sof(H14E)=Sof(H14F)=Sof(H15A)=Sof(C17B)=Sof(H17D)=Sof(H17E)=
 Sof(H17F)=Sof(H18A)=Sof(C20B)=Sof(H20D)=Sof(H20E)=Sof(H20F)=1-FVAR(1)
 Sof(O7A)=Sof(C5)=Sof(H5A)=Sof(H5B)=Sof(H5C)=Sof(C10A)=Sof(C12A)=Sof(H12A)=
 Sof(H12B)=Sof(H12C)=Sof(C13A)=Sof(H13A)=Sof(H13B)=Sof(H13C)=Sof(C14A)=
 Sof(H14A)=Sof(H14B)=Sof(H14C)=Sof(H15)=Sof(C17A)=Sof(H17A)=Sof(H17B)=Sof(H17C)=
 Sof(H18)=Sof(C20A)=Sof(H20A)=Sof(H20B)=Sof(H20C)=FVAR(1)
 Fixed Sof: O4(0.5) C2(0.5) H4A(0.5) H4B(0.5) H4C(0.5) H9B(0.5) H9C(0.5)
 H13G(0.33333) H13H(0.33333) H13I(0.33333)
 Fixed X: C5(0.61762)
 Fixed Y: C5(0.55284)
 Fixed Z: C5(0.21272)
5.a Ternary CH refined with riding coordinates:
 C15(H15), C15(H15A), C18(H18A), C18(H18)
5.b Secondary CH2 refined with riding coordinates:
 N1(H1A,H1B)
5.c Me refined with riding coordinates:
 C9(H9A,H9B,H9C)
5.d Idealised Me refined as rotating group:
 C4(H4A,H4B,H4C), C5(H5A,H5B,H5C), C6(H6A,H6B,H6C), C10(H10A,H10B,H10C),
 C12A(H12A,H12B,H12C), C12B(H12D,H12E,H12F), C13A(H13A,H13B,H13C), C13B(H13D,
 H13E,H13F), C14A(H14A,H14B,H14C), C14B(H14D,H14E,H14F), C16(H16A,H16B,H16C),
 C17A(H17A,H17B,H17C), C17B(H17D,H17E,H17F), C19(H19A,H19B,H19C), C20A(H20A,
 H20B,H20C), C20B(H20D,H20E,H20F), C13(H13G,H13H,H13I)
;
_shelx_shelxl_version_number 2014/7
_olex2_date_sample_data_collection 2013-10-11
_olex2_submission_special_instructions 'No special instructions were received'
_solvent_exptl_crystal_recrystallization_method Acetonitrile

loop_
_space_group_symop_operation_xyz
'x, y, z'
'-x+y, -x, -z+1/2'
'y, x, z+1/2'
'-y, x-y, z'
'-x, -x+y, -z'
'x-y, -y, -z'
'x, y, -z+1/2'
'x-y, -y, z+1/2'
'-x, -x+y, z+1/2'
'-y, x-y, -z+1/2'
'-x+y, -x, z'
'y, x, -z'

loop_
_atom_site_label
_atom_site_type_symbol
_atom_site_fract_x
_atom_site_fract_y
_atom_site_fract_z
_atom_site_U_iso_or_equiv
_atom_site_adp_type
_atom_site_occupancy
_atom_site_site_symmetry_order
_atom_site_calc_flag
_atom_site_refinement_flags_posn
_atom_site_refinement_flags_adp
_atom_site_refinement_flags_occupancy
_atom_site_disorder_assembly
_atom_site_disorder_group
Gd1 Gd 0.3333 0.6667 0.2500 0.01748(15) Uani 1 6 d S T P . .
Gd2 Gd 0.34510(2) 0.47001(2) 0.31279(2) 0.02545(9) Uani 1 1 d . . . . .
O1 O 0.2156(4) 0.5873(4) 0.30056(16) 0.0400(8) Uani 1 1 d . . . . .
O1OH O 0.2850(5) 0.4971(5) 0.2500 0.0219(14) Uani 1 2 d S T P A .
O2 O 0.1414(4) 0.5481(4) 0.36023(17) 0.0400(8) Uani 1 1 d . . . . .
O3 O 0.2262(4) 0.4863(4) 0.34227(17) 0.0400(8) Uani 1 1 d . . . . .
O4 O 0.4905(8) 0.4793(8) 0.3107(3) 0.0370(15) Uani 0.5 1 d . . . A .
O5 O 0.4434(6) 0.4870(6) 0.2500 0.0370(15) Uani 1 2 d S T P A .
O6 O 0.2635(5) 0.3225(4) 0.28539(18) 0.0512(16) Uani 1 1 d . . . . .
O7A O 0.4193(9) 0.3884(9) 0.3440(4) 0.042(3) Uani 0.487(8) 1 d . . . A 1
O7B O 0.2389(11) 0.2994(10) 0.4307(5) 0.065(4) Uani 0.513(8) 1 d . . . A 2
O8 O 0.3078(4) 0.3828(4) 0.37652(18) 0.0434(15) Uani 1 1 d . . . . .
C1 C 0.1945(6) 0.5397(6) 0.3347(2) 0.0327(18) Uani 1 1 d . . . . .
C2 C 0.5017(10) 0.4858(9) 0.2710(4) 0.024(3) Uani 0.5 1 d . . . A .
C3 C 0.5886(11) 0.4921(10) 0.2500 0.045(3) Uani 1 2 d S T P . .
C4 C 0.5621(11) 0.3923(12) 0.2500 0.090(6) Uani 1 2 d S T P A .
H4A H 0.5534 0.3704 0.2788 0.135 Uiso 0.5 1 calc GR . . B 1
H4B H 0.6097 0.3856 0.2369 0.135 Uiso 0.5 1 calc GR . . B 1
H4C H 0.5064 0.3577 0.2343 0.135 Uiso 0.5 1 calc GR . . B 1
C5 C 0.6176 0.5528 0.2127 0.086(10) Uani 0.487(8) 1 d . . . A 1
H5A H 0.5676 0.5326 0.1931 0.129 Uiso 0.487(8) 1 calc GR . . A 1
H5B H 0.6677 0.5516 0.1989 0.129 Uiso 0.487(8) 1 calc GR . . A 1
H5C H 0.6366 0.6140 0.2218 0.129 Uiso 0.487(8) 1 calc GR . . A 1
C6 C 0.6625(13) 0.5316(16) 0.2877(5) 0.053(5) Uani 0.513(8) 1 d . . . A 2
H6A H 0.6743 0.5914 0.2954 0.080 Uiso 0.513(8) 1 calc GR . . A 2
H6B H 0.7182 0.5352 0.2781 0.080 Uiso 0.513(8) 1 calc GR . . A 2
H6C H 0.6395 0.4919 0.3119 0.080 Uiso 0.513(8) 1 calc GR . . A 2
C7 C 0.2436(9) 0.2841(7) 0.2500 0.042(3) Uani 1 2 d S T P . .
C8 C 0.1961(9) 0.1793(7) 0.2500 0.046(3) Uani 1 2 d S T P . .
C9 C 0.2680(13) 0.1514(11) 0.2500 0.094(4) Uani 1 2 d S T P . .
H9A H 0.2390 0.0860 0.2500 0.141 Uiso 1 2 calc RS T P C 1
H9B H 0.3054 0.1752 0.2250 0.141 Uiso 0.5 1 calc R . . C 1
H9C H 0.3054 0.1752 0.2750 0.141 Uiso 0.5 1 calc R . . C 1
C10 C 0.1351(9) 0.1415(7) 0.2905(5) 0.094(4) Uani 1 1 d . . . . .
H10A H 0.1729 0.1616 0.3155 0.141 Uiso 1 1 calc GR . . . .
H10B H 0.1021 0.0760 0.2895 0.141 Uiso 1 1 calc GR . . . .
H10C H 0.0928 0.1636 0.2913 0.141 Uiso 1 1 calc GR . . . .
C10A C 0.3650(13) 0.3608(12) 0.3742(5) 0.041(4) Uani 0.487(8) 1 d D . . A 1
C10B C 0.3046(13) 0.3333(14) 0.4052(5) 0.045(5) Uani 0.513(8) 1 d . . . A 2
C11 C 0.3768(7) 0.3051(7) 0.4100(3) 0.054(3) Uani 1 1 d D . . . .
C12A C 0.4515(17) 0.3673(17) 0.4395(8) 0.087(6) Uani 0.487(8) 1 d D . . A 1
H12A H 0.5072 0.4011 0.4238 0.131 Uiso 0.487(8) 1 calc GR . . A 1
H12B H 0.4595 0.3318 0.4612 0.131 Uiso 0.487(8) 1 calc GR . . A 1
H12C H 0.4357 0.4089 0.4526 0.131 Uiso 0.487(8) 1 calc GR . . A 1
C12B C 0.467(2) 0.396(2) 0.4227(8) 0.079(5) Uani 0.513(8) 1 d . . . A 2
H12D H 0.4928 0.4334 0.3979 0.119 Uiso 0.513(8) 1 calc GR . . A 2
H12E H 0.5108 0.3805 0.4341 0.119 Uiso 0.513(8) 1 calc GR . . A 2
H12F H 0.4537 0.4284 0.4437 0.119 Uiso 0.513(8) 1 calc GR . . A 2
C13A C 0.2863(14) 0.2506(19) 0.4348(8) 0.087(6) Uani 0.487(8) 1 d D . . A 1
H13A H 0.2854 0.2863 0.4583 0.131 Uiso 0.487(8) 1 calc GR . . A 1
H13B H 0.2813 0.1949 0.4452 0.131 Uiso 0.487(8) 1 calc GR . . A 1
H13C H 0.2359 0.2365 0.4161 0.131 Uiso 0.487(8) 1 calc GR . . A 1
C13B C 0.357(2) 0.2375(19) 0.4461(7) 0.079(5) Uani 0.513(8) 1 d . . . A 2
H13D H 0.3407 0.2585 0.4714 0.119 Uiso 0.513(8) 1 calc GR . . A 2
H13E H 0.4097 0.2324 0.4517 0.119 Uiso 0.513(8) 1 calc GR . . A 2
H13F H 0.3067 0.1788 0.4382 0.119 Uiso 0.513(8) 1 calc GR . . A 2
C14A C 0.393(2) 0.2321(17) 0.3890(8) 0.087(6) Uani 0.487(8) 1 d D . . A 1
H14A H 0.3405 0.1925 0.3719 0.131 Uiso 0.487(8) 1 calc GR . . A 1
H14B H 0.4012 0.1971 0.4107 0.131 Uiso 0.487(8) 1 calc GR . . A 1
H14C H 0.4459 0.2612 0.3713 0.131 Uiso 0.487(8) 1 calc GR . . A 1
C14B C 0.399(2) 0.2737(19) 0.3703(7) 0.079(5) Uani 0.513(8) 1 d . . . A 2
H14D H 0.3473 0.2177 0.3611 0.119 Uiso 0.513(8) 1 calc GR . . A 2
H14E H 0.4496 0.2636 0.3755 0.119 Uiso 0.513(8) 1 calc GR . . A 2
H14F H 0.4159 0.3193 0.3486 0.119 Uiso 0.513(8) 1 calc GR . . A 2
N1 N 0.1461(6) 0.3879(6) 0.4149(2) 0.055(2) Uani 1 1 d . . . . .
H1A H 0.1621 0.4249 0.3924 0.066 Uiso 1 1 calc R . . . .
H1B H 0.1809 0.3622 0.4145 0.066 Uiso 1 1 calc R . . . .
C15 C 0.0507(7) 0.3144(7) 0.4081(4) 0.069(3) Uani 1 1 d D . . . .
H15 H 0.0304 0.2690 0.4310 0.082 Uiso 0.487(8) 1 calc R . . A 1
H15A H 0.0045 0.3321 0.4129 0.082 Uiso 0.513(8) 1 calc R . . A 2
C16 C 0.0453(10) 0.2713(11) 0.3654(4) 0.108(6) Uani 1 1 d D . . . .
H16A H 0.0641 0.3168 0.3435 0.162 Uiso 1 1 calc GR . . . .
H16B H -0.0165 0.2240 0.3602 0.162 Uiso 1 1 calc GR . . . .
H16C H 0.0847 0.2457 0.3653 0.162 Uiso 1 1 calc GR . . . .
C17A C -0.0153(13) 0.3523(16) 0.4027(8) 0.067(7) Uani 0.487(8) 1 d D . . A 1
H17A H -0.0259 0.3710 0.4300 0.100 Uiso 0.487(8) 1 calc GR . . A 1
H17B H -0.0721 0.3056 0.3911 0.100 Uiso 0.487(8) 1 calc GR . . A 1
H17C H 0.0114 0.4037 0.3837 0.100 Uiso 0.487(8) 1 calc GR . . A 1
C17B C 0.044(2) 0.2389(18) 0.4375(9) 0.112(12) Uani 0.513(8) 1 d D . . A 2
H17D H 0.0900 0.2244 0.4300 0.169 Uiso 0.513(8) 1 calc GR . . A 2
H17E H -0.0154 0.1855 0.4344 0.169 Uiso 0.513(8) 1 calc GR . . A 2
H17F H 0.0522 0.2596 0.4665 0.169 Uiso 0.513(8) 1 calc GR . . A 2
C18 C 0.1707(9) 0.4460(9) 0.4535(3) 0.078(4) Uani 1 1 d D . . . .
H18A H 0.1442 0.4846 0.4471 0.093 Uiso 0.513(8) 1 calc R . . A 2
H18 H 0.1634 0.4046 0.4770 0.093 Uiso 0.487(8) 1 calc R . . A 1
C19 C 0.2704(9) 0.5138(9) 0.4529(3) 0.075(3) Uani 1 1 d D . . . .
H19A H 0.3044 0.4823 0.4534 0.113 Uiso 1 1 calc GR . . . .
H19B H 0.2860 0.5526 0.4775 0.113 Uiso 1 1 calc GR . . . .
H19C H 0.2851 0.5502 0.4275 0.113 Uiso 1 1 calc GR . . . .
C20A C 0.1181(18) 0.4862(19) 0.4661(8) 0.080(6) Uani 0.487(8) 1 d D . . A 1
H20A H 0.1242 0.5303 0.4451 0.120 Uiso 0.487(8) 1 calc GR . . A 1
H20B H 0.1395 0.5159 0.4931 0.120 Uiso 0.487(8) 1 calc GR . . A 1
H20C H 0.0551 0.4397 0.4684 0.120 Uiso 0.487(8) 1 calc GR . . A 1
C20B C 0.1238(17) 0.4019(18) 0.4933(7) 0.080(6) Uani 0.513(8) 1 d D . . A 2
H20D H 0.0595 0.3785 0.4900 0.120 Uiso 0.513(8) 1 calc GR . . A 2
H20E H 0.1467 0.4457 0.5160 0.120 Uiso 0.513(8) 1 calc GR . . A 2
H20F H 0.1347 0.3527 0.4998 0.120 Uiso 0.513(8) 1 calc GR . . A 2
N2 N 0.6667 0.3333 0.4450(7) 0.110(7) Uani 1 3 d S T P . .
C12 C 0.6667 0.3333 0.4099(7) 0.076(6) Uani 1 3 d S T P . .
C13 C 0.6667 0.3333 0.3644(8) 0.123(11) Uani 1 3 d S T P . .
H13G H 0.6450 0.3726 0.3542 0.185 Uiso 0.3333 1 calc GR . . D -1
H13H H 0.6274 0.2724 0.3542 0.185 Uiso 0.3333 1 calc GR . . D -1
H13I H 0.7276 0.3550 0.3542 0.185 Uiso 0.3333 1 calc GR . . D -1

loop_
_atom_site_aniso_label
_atom_site_aniso_U_11
_atom_site_aniso_U_22
_atom_site_aniso_U_33
_atom_site_aniso_U_23
_atom_site_aniso_U_13
_atom_site_aniso_U_12
Gd1 0.0184(2) 0.0184(2) 0.0157(3) 0.000 0.000 0.00919(11)
Gd2 0.02872(19) 0.02160(17) 0.02731(15) 0.00494(13) -0.00054(13) 0.01354(15)
O1 0.051(2) 0.050(2) 0.0349(17) 0.0201(15) 0.0204(16) 0.0375(18)
O1OH 0.028(4) 0.016(3) 0.024(3) 0.000 0.000 0.012(3)
O2 0.051(2) 0.050(2) 0.0349(17) 0.0201(15) 0.0204(16) 0.0375(18)
O3 0.051(2) 0.050(2) 0.0349(17) 0.0201(15) 0.0204(16) 0.0375(18)
O4 0.037(4) 0.045(4) 0.039(4) 0.010(5) 0.004(5) 0.028(3)
O5 0.037(4) 0.045(4) 0.039(4) 0.010(5) 0.004(5) 0.028(3)
O6 0.074(5) 0.023(3) 0.049(3) 0.000(3) 0.000(4) 0.018(3)
O7A 0.058(9) 0.042(7) 0.043(6) 0.011(6) -0.004(6) 0.039(7)
O7B 0.075(10) 0.064(9) 0.071(9) 0.046(7) 0.038(8) 0.048(8)
O8 0.057(4) 0.047(3) 0.040(3) 0.020(3) 0.009(3) 0.037(3)
C1 0.038(4) 0.037(4) 0.028(4) 0.009(3) 0.010(3) 0.022(4)
C2 0.029(7) 0.016(7) 0.030(6) 0.003(6) 0.015(6) 0.013(6)
C3 0.069(9) 0.046(8) 0.039(7) 0.000 0.000 0.042(7)
C4 0.056(10) 0.064(12) 0.17(2) 0.000 0.000 0.044(10)
C5 0.037(13) 0.14(3) 0.081(18) -0.004(18) 0.020(12) 0.048(16)
C6 0.034(10) 0.078(14) 0.038(10) 0.003(10) 0.006(8) 0.020(10)
C7 0.035(7) 0.024(5) 0.064(8) 0.000 0.000 0.014(5)
C8 0.052(8) 0.015(5) 0.061(7) 0.000 0.000 0.010(6)
C9 0.077(8) 0.029(5) 0.160(12) 0.000 0.000 0.014(5)
C10 0.077(8) 0.029(5) 0.160(12) 0.000 0.000 0.014(5)
C10A 0.057(12) 0.050(11) 0.020(7) 0.003(7) 0.001(8) 0.029(10)
C10B 0.054(11) 0.061(12) 0.035(8) 0.021(9) 0.010(8) 0.041(10)
C11 0.067(7) 0.066(7) 0.047(5) 0.018(5) 0.001(5) 0.047(6)
C12A 0.096(12) 0.098(13) 0.089(11) 0.050(10) 0.002(10) 0.064(11)
C12B 0.112(13) 0.097(13) 0.063(8) 0.016(8) 0.002(9) 0.078(11)
C13A 0.096(12) 0.098(13) 0.089(11) 0.050(10) 0.002(10) 0.064(11)
C13B 0.112(13) 0.097(13) 0.063(8) 0.016(8) 0.002(9) 0.078(11)
C14A 0.096(12) 0.098(13) 0.089(11) 0.050(10) 0.002(10) 0.064(11)
C14B 0.112(13) 0.097(13) 0.063(8) 0.016(8) 0.002(9) 0.078(11)
N1 0.061(5) 0.070(6) 0.036(4) 0.017(4) 0.008(4) 0.035(5)
C15 0.053(6) 0.060(7) 0.072(7) 0.029(6) 0.013(5) 0.013(6)
C16 0.080(10) 0.121(14) 0.091(10) -0.019(10) -0.005(9) 0.026(10)
C17A 0.036(11) 0.071(15) 0.085(16) 0.032(13) -0.004(11) 0.021(11)
C17B 0.10(3) 0.08(2) 0.11(2) 0.012(19) 0.02(2) 0.012(18)
C18 0.103(10) 0.066(8) 0.038(5) 0.008(6) 0.024(6) 0.023(7)
C19 0.089(10) 0.082(9) 0.050(6) -0.011(6) -0.008(6) 0.039(8)
C20A 0.073(12) 0.098(15) 0.073(11) 0.027(11) 0.035(10) 0.046(11)
C20B 0.073(12) 0.098(15) 0.073(11) 0.027(11) 0.035(10) 0.046(11)
N2 0.131(13) 0.131(13) 0.068(13) 0.000 0.000 0.065(6)
C12 0.084(9) 0.084(9) 0.060(12) 0.000 0.000 0.042(5)
C13 0.144(17) 0.144(17) 0.083(18) 0.000 0.000 0.072(8)

loop_
_atom_type_symbol
_atom_type_description
_atom_type_scat_dispersion_real
_atom_type_scat_dispersion_imag
_atom_type_scat_source
C C 0.0033 0.0016 'International Tables Vol C Tables 4.2.6.8 and 6.1.1.4'
H H 0.0000 0.0000 'International Tables Vol C Tables 4.2.6.8 and 6.1.1.4'
Gd Gd -0.1653 3.9035 'International Tables Vol C Tables 4.2.6.8 and 6.1.1.4'
N N 0.0061 0.0033 'International Tables Vol C Tables 4.2.6.8 and 6.1.1.4'
O O 0.0106 0.0060 'International Tables Vol C Tables 4.2.6.8 and 6.1.1.4'

loop_
_geom_angle_atom_site_label_1
_geom_angle_atom_site_label_2
_geom_angle_atom_site_label_3
_geom_angle
_geom_angle_site_symmetry_1
_geom_angle_site_symmetry_3
Gd2 Gd1 Gd2 59.720(9) 2_565 11_565
Gd2 Gd1 Gd2 97.364(6) 11_565 4_665
Gd2 Gd1 Gd2 128.605(3) 2_565 4_665
O1 Gd1 Gd2 158.86(14) 4_665 2_565
O1 Gd1 Gd2 103.78(14) 11_565 2_565
O1 Gd1 Gd2 64.62(12) 11_565 11_565
O1 Gd1 Gd2 64.62(12) 4_665 4_665
O1 Gd1 Gd2 33.13(12) . 11_565
O1 Gd1 Gd2 80.17(13) 2_565 4_665
O1 Gd1 Gd2 33.13(12) 7 2_565
O1 Gd1 Gd2 103.78(14) 10_665 4_665
O1 Gd1 Gd2 105.42(16) 10_665 2_565
O1 Gd1 Gd2 158.86(14) 7 4_665
O1 Gd1 Gd2 103.78(14) 2_565 11_565
O1 Gd1 Gd2 80.17(13) . 2_565
O1 Gd1 Gd2 33.13(12) 11_565 4_665
O1 Gd1 Gd2 80.17(13) 7 11_565
O1 Gd1 Gd2 64.62(12) 2_565 2_565
O1 Gd1 Gd2 158.86(14) 10_665 11_565
O1 Gd1 Gd2 105.42(16) . 4_665
O1 Gd1 Gd2 105.42(16) 4_665 11_565
O1 Gd1 O1 80.1(2) . 11_565
O1 Gd1 O1 80.1(2) 2_565 7
O1 Gd1 O1 136.40(11) . 2_565
O1 Gd1 O1 136.40(11) . 10_665
O1 Gd1 O1 136.40(11) 7 4_665
O1 Gd1 O1 84.1(3) . 7
O1 Gd1 O1 84.1(3) 4_665 10_665
O1 Gd1 O1 136.40(11) 11_565 7
O1 Gd1 O1 80.1(2) 7 10_665
O1 Gd1 O1 80.1(2) 11_565 4_665
O1 Gd1 O1 84.1(3) 11_565 2_565
O1 Gd1 O1 136.40(11) 11_565 10_665
O1 Gd1 O1 80.1(2) 2_565 10_665
O1 Gd1 O1 136.40(11) 2_565 4_665
O1 Gd1 O1 80.1(2) . 4_665
O1 Gd1 O1OH 137.90(15) . 4_665
O1 Gd1 O1OH 66.45(16) 11_565 4_665
O1 Gd1 O1OH 137.90(15) 11_565 .
O1 Gd1 O1OH 137.90(15) 7 4_665
O1 Gd1 O1OH 137.90(15) 10_665 2_565
O1 Gd1 O1OH 69.97(17) 11_565 2_565
O1 Gd1 O1OH 66.45(16) 10_665 .
O1 Gd1 O1OH 66.45(16) 7 2_565
O1 Gd1 O1OH 69.97(17) 2_565 2_565
O1 Gd1 O1OH 66.45(16) 2_565 4_665
O1 Gd1 O1OH 137.90(15) 2_565 .
O1 Gd1 O1OH 69.97(17) . .
O1 Gd1 O1OH 69.97(17) 4_665 4_665
O1 Gd1 O1OH 69.97(17) 7 .
O1 Gd1 O1OH 66.45(16) 4_665 .
O1 Gd1 O1OH 66.45(16) . 2_565
O1 Gd1 O1OH 69.97(17) 10_665 4_665
O1 Gd1 O1OH 137.90(15) 4_665 2_565
O1OH Gd1 Gd2 34.89(8) 2_565 2_565
O1OH Gd1 Gd2 130.85(12) . 4_665
O1OH Gd1 Gd2 34.89(8) 2_565 11_565
O1OH Gd1 Gd2 99.56(13) . 2_565
O1OH Gd1 Gd2 99.56(13) . 11_565
O1OH Gd1 Gd2 130.85(12) 4_665 11_565
O1OH Gd1 Gd2 130.85(12) 4_665 2_565
O1OH Gd1 Gd2 34.90(8) 4_665 4_665
O1OH Gd1 Gd2 99.56(13) 2_565 4_665
O1OH Gd1 O1OH 119.998(1) 4_665 .
O1OH Gd1 O1OH 120.002(1) 2_565 4_665
O1OH Gd1 O1OH 120.000(1) 2_565 .
O1 Gd2 O1OH 69.9(2) 4_665 .
O1 Gd2 O2 53.33(17) 4_665 4_665
O1 Gd2 O4 91.3(3) 4_665 .
O1 Gd2 O5 79.9(3) 4_665 .
O1 Gd2 O7A 127.0(3) 4_665 .
O1 Gd2 O8 132.0(2) 4_665 .
O1 Gd2 C1 26.75(19) 4_665 4_665
O1 Gd2 C2 85.3(3) 4_665 .
O1 Gd2 C10A 135.3(4) 4_665 .
O1OH Gd2 O2 123.0(2) . 4_665
O1OH Gd2 O4 119.6(3) . .
O1OH Gd2 O5 69.37(19) . .
O1OH Gd2 O7A 145.3(3) . .
O1OH Gd2 O8 144.6(2) . .
O1OH Gd2 C1 96.6(2) . 4_665
O1OH Gd2 C2 93.9(3) . .
O1OH Gd2 C10A 154.8(4) . .
O2 Gd2 O5 102.4(2) 4_665 .
O2 Gd2 O7A 82.6(3) 4_665 .
O2 Gd2 C1 26.59(19) 4_665 4_665
O2 Gd2 C2 86.8(3) 4_665 .
O2 Gd2 C10A 82.2(4) 4_665 .
O3 Gd2 O1 83.6(2) . 4_665
O3 Gd2 O1OH 80.14(19) . .
O3 Gd2 O2 88.4(2) . 4_665
O3 Gd2 O4 156.5(3) . .
O3 Gd2 O5 148.8(2) . .
O3 Gd2 O7A 127.5(3) . .
O3 Gd2 O8 76.4(2) . .
O3 Gd2 C1 86.1(2) . 4_665
O3 Gd2 C2 168.7(3) . .
O3 Gd2 C10A 101.5(4) . .
O4 Gd2 O2 70.4(3) . 4_665
O4 Gd2 O5 50.7(3) . .
O4 Gd2 O7A 42.0(4) . .
O4 Gd2 C1 79.3(3) . 4_665
O4 Gd2 C2 25.9(4) . .
O4 Gd2 C10A 66.6(5) . .
O5 Gd2 C1 90.8(3) . 4_665
O5 Gd2 C2 24.7(3) . .
O5 Gd2 C10A 108.9(4) . .
O6 Gd2 O1 147.93(19) . 4_665
O6 Gd2 O1OH 79.5(2) . .
O6 Gd2 O2 157.1(2) . 4_665
O6 Gd2 O3 100.8(3) . .
O6 Gd2 O4 95.7(4) . .
O6 Gd2 O5 80.6(3) . .
O6 Gd2 O7A 75.2(4) . .
O6 Gd2 O8 79.3(2) . .
O6 Gd2 C1 171.3(2) . 4_665
O6 Gd2 C2 87.5(3) . .
O6 Gd2 C10A 75.5(4) . .
O7A Gd2 O5 83.2(3) . .
O7A Gd2 C1 105.0(3) . 4_665
O7A Gd2 C2 61.9(4) . .
O7A Gd2 C10A 26.2(5) . .
O8 Gd2 O2 82.6(2) . 4_665
O8 Gd2 O4 90.5(3) . .
O8 Gd2 O5 133.6(2) . .
O8 Gd2 O7A 51.3(3) . .
O8 Gd2 C1 107.8(2) . 4_665
O8 Gd2 C2 113.1(3) . .
O8 Gd2 C10A 25.1(4) . .
C1 Gd2 C2 85.0(3) 4_665 .
C10A Gd2 C1 108.6(4) . 4_665
C10A Gd2 C2 88.0(5) . .
Gd2 O1 Gd1 113.6(2) 11_565 .
C1 O1 Gd1 144.0(5) . .
C1 O1 Gd2 97.1(4) . 11_565
Gd2 O1OH Gd1 106.85(19) 7 .
Gd2 O1OH Gd1 106.85(19) . .
Gd2 O1OH Gd2 112.8(3) . 7
C1 O2 Gd2 92.7(4) . 11_565
C1 O3 Gd2 133.9(5) . .
C2 O4 Gd2 98.0(9) . .
Gd2 O5 Gd2 104.0(3) 7 .
C2 O5 Gd2 160.0(7) 7 .
C2 O5 Gd2 94.1(6) . .
C2 O5 Gd2 160.0(7) . 7
C2 O5 Gd2 94.1(6) 7 7
C2 O5 C2 66.9(12) . 7
C7 O6 Gd2 138.5(6) . .
C10A O7A Gd2 91.4(10) . .
C10A O8 Gd2 97.8(8) . .
C10B O8 Gd2 163.8(9) . .
O1 C1 Gd2 56.1(4) . 11_565
O1 C1 O3 121.0(7) . .
O2 C1 Gd2 60.7(4) . 11_565
O2 C1 O1 116.8(7) . .
O2 C1 O3 122.2(7) . .
O3 C1 Gd2 176.5(6) . 11_565
O4 C2 Gd2 56.1(7) . .
O4 C2 C2 172.4(9) . 7
O4 C2 C3 121.3(12) . .
O4 C2 C5 80.9(10) . 7
O5 C2 Gd2 61.1(6) . .
O5 C2 O4 117.2(12) . .
O5 C2 C2 56.6(6) . 7
O5 C2 C3 121.5(10) . .
O5 C2 C5 143.4(11) . 7
C2 C2 Gd2 117.4(3) 7 .
C2 C2 C3 65.1(6) 7 .
C2 C2 C5 106.7(4) 7 7
C3 C2 Gd2 177.1(8) . .
C3 C2 C5 51.7(6) . 7
C5 C2 Gd2 127.2(6) 7 .
C2 C3 C2 49.8(11) 7 .
C2 C3 C6 148.1(12) . 7
C2 C3 C6 103.2(9) 7 7
C2 C3 C6 148.1(12) 7 .
C2 C3 C6 103.2(9) . .
C4 C3 C2 100.3(11) . 7
C4 C3 C2 100.3(11) . .
C4 C3 C6 101.5(11) . 7
C4 C3 C6 101.5(11) . .
C5 C3 C2 71.8(7) . 7
C5 C3 C2 110.9(9) . .
C5 C3 C2 71.8(7) 7 .
C5 C3 C2 110.9(9) 7 7
C5 C3 C4 126.0(4) 7 .
C5 C3 C4 126.0(4) . .
C5 C3 C5 105.5(9) 7 .
C6 C3 C6 94.9(15) . 7
C3 C4 H4A 109.5 . .
C3 C4 H4B 109.5 . .
C3 C4 H4C 109.5 . .
H4A C4 H4B 109.5 . .
H4A C4 H4C 109.5 . .
H4B C4 H4C 109.5 . .
C3 C5 H5A 109.5 . .
C3 C5 H5B 109.5 . .
C3 C5 H5C 109.5 . .
H5A C5 H5B 109.5 . .
H5A C5 H5C 109.5 . .
H5B C5 H5C 109.5 . .
C3 C6 H6A 109.5 . .
C3 C6 H6B 109.5 . .
C3 C6 H6C 109.5 . .
H6A C6 H6B 109.5 . .
H6A C6 H6C 109.5 . .
H6B C6 H6C 109.5 . .
O6 C7 O6 126.3(10) 7 .
O6 C7 C8 116.8(5) 7 .
O6 C7 C8 116.8(5) . .
C7 C8 C10 109.3(7) . 7
C7 C8 C10 109.3(7) . .
C9 C8 C7 108.9(11) . .
C9 C8 C10 110.1(8) . 7
C9 C8 C10 110.1(8) . .
C10 C8 C10 109.2(13) . 7
C8 C9 H9A 109.5 . .
C8 C9 H9B 109.5 . .
C8 C9 H9C 109.5 . .
H9A C9 H9B 109.5 . .
H9A C9 H9C 109.5 . .
H9B C9 H9C 109.5 . .
C8 C10 H10A 109.5 . .
C8 C10 H10B 109.5 . .
C8 C10 H10C 109.5 . .
H10A C10 H10B 109.5 . .
H10A C10 H10C 109.5 . .
H10B C10 H10C 109.5 . .
O7A C10A Gd2 62.5(8) . .
O7A C10A C11 119.3(15) . .
O8 C10A Gd2 57.1(6) . .
O8 C10A O7A 119.6(13) . .
O8 C10A C11 121.0(13) . .
C11 C10A Gd2 176.5(11) . .
O7B C10B C11 117.4(14) . .
O8 C10B O7B 120.9(16) . .
O8 C10B C11 121.6(14) . .
C10A C11 C13A 109.9(12) . .
C10B C11 C12B 105.2(14) . .
C12A C11 C10A 110.1(13) . .
C12A C11 C13A 110.2(15) . .
C12A C11 C14A 113.9(17) . .
C13B C11 C10B 113.3(13) . .
C13B C11 C12B 106.6(15) . .
C14A C11 C10A 107.8(12) . .
C14A C11 C13A 104.7(18) . .
C14B C11 C10B 114.9(13) . .
C14B C11 C12B 105.1(17) . .
C14B C11 C13B 110.9(15) . .
C11 C12A H12A 109.5 . .
C11 C12A H12B 109.5 . .
C11 C12A H12C 109.5 . .
H12A C12A H12B 109.5 . .
H12A C12A H12C 109.5 . .
H12B C12A H12C 109.5 . .
C11 C12B H12D 109.5 . .
C11 C12B H12E 109.5 . .
C11 C12B H12F 109.5 . .
H12D C12B H12E 109.5 . .
H12D C12B H12F 109.5 . .
H12E C12B H12F 109.5 . .
C11 C13A H13A 109.5 . .
C11 C13A H13B 109.5 . .
C11 C13A H13C 109.5 . .
H13A C13A H13B 109.5 . .
H13A C13A H13C 109.5 . .
H13B C13A H13C 109.5 . .
C11 C13B H13D 109.5 . .
C11 C13B H13E 109.5 . .
C11 C13B H13F 109.5 . .
H13D C13B H13E 109.5 . .
H13D C13B H13F 109.5 . .
H13E C13B H13F 109.5 . .
C11 C14A H14A 109.5 . .
C11 C14A H14B 109.5 . .
C11 C14A H14C 109.5 . .
H14A C14A H14B 109.5 . .
H14A C14A H14C 109.5 . .
H14B C14A H14C 109.5 . .
C11 C14B H14D 109.5 . .
C11 C14B H14E 109.5 . .
C11 C14B H14F 109.5 . .
H14D C14B H14E 109.5 . .
H14D C14B H14F 109.5 . .
H14E C14B H14F 109.5 . .
H1A N1 H1B 106.9 . .
C15 N1 H1A 107.3 . .
C15 N1 H1B 107.3 . .
C15 N1 C18 120.1(9) . .
C18 N1 H1A 107.3 . .
C18 N1 H1B 107.3 . .
N1 C15 H15 111.2 . .
N1 C15 H15A 114.9 . .
N1 C15 C16 108.2(9) . .
N1 C15 C17A 112.1(12) . .
N1 C15 C17B 102.2(15) . .
C16 C15 H15 111.2 . .
C16 C15 H15A 114.9 . .
C16 C15 C17A 102.8(14) . .
C16 C15 C17B 99.9(16) . .
C17A C15 H15 111.2 . .
C17B C15 H15A 114.9 . .
C15 C16 H16A 109.5 . .
C15 C16 H16B 109.5 . .
C15 C16 H16C 109.5 . .
H16A C16 H16B 109.5 . .
H16A C16 H16C 109.5 . .
H16B C16 H16C 109.5 . .
C15 C17A H17A 109.5 . .
C15 C17A H17B 109.5 . .
C15 C17A H17C 109.5 . .
H17A C17A H17B 109.5 . .
H17A C17A H17C 109.5 . .
H17B C17A H17C 109.5 . .
C15 C17B H17D 109.5 . .
C15 C17B H17E 109.5 . .
C15 C17B H17F 109.5 . .
H17D C17B H17E 109.5 . .
H17D C17B H17F 109.5 . .
H17E C17B H17F 109.5 . .
N1 C18 H18A 101.7 . .
N1 C18 H18 104.4 . .
N1 C18 C19 109.5(9) . .
C19 C18 H18A 101.7 . .
C19 C18 H18 104.4 . .
C20A C18 N1 120.5(17) . .
C20A C18 H18 104.4 . .
C20A C18 C19 111.9(16) . .
C20B C18 N1 117.2(14) . .
C20B C18 H18A 101.7 . .
C20B C18 C19 121.2(15) . .
C18 C19 H19A 109.5 . .
C18 C19 H19B 109.5 . .
C18 C19 H19C 109.5 . .
H19A C19 H19B 109.5 . .
H19A C19 H19C 109.5 . .
H19B C19 H19C 109.5 . .
C18 C20A H20A 109.5 . .
C18 C20A H20B 109.5 . .
C18 C20A H20C 109.5 . .
H20A C20A H20B 109.5 . .
H20A C20A H20C 109.5 . .
H20B C20A H20C 109.5 . .
C18 C20B H20D 109.5 . .
C18 C20B H20E 109.5 . .
C18 C20B H20F 109.5 . .
H20D C20B H20E 109.5 . .
H20D C20B H20F 109.5 . .
H20E C20B H20F 109.5 . .
N2 C12 C13 180.0 . .
C12 C13 H13G 109.5 . .
C12 C13 H13H 109.5 . .
C12 C13 H13I 109.5 . .
H13G C13 H13H 109.5 . .
H13G C13 H13I 109.5 . .
H13H C13 H13I 109.5 . .

loop_
_geom_bond_atom_site_label_1
_geom_bond_atom_site_label_2
_geom_bond_distance
_geom_bond_site_symmetry_2
Gd1 Gd2 3.9554(3) 11_565
Gd1 Gd2 3.9554(3) 4_665
Gd1 Gd2 3.9554(3) 2_565
Gd1 O1 2.368(5) 10_665
Gd1 O1 2.368(5) .
Gd1 O1 2.368(5) 2_565
Gd1 O1 2.368(5) 7
Gd1 O1 2.368(5) 11_565
Gd1 O1 2.368(5) 4_665
Gd1 O1OH 2.559(7) 2_565
Gd1 O1OH 2.559(7) 4_665
Gd1 O1OH 2.559(7) .
Gd2 O1 2.359(5) 4_665
Gd2 O1OH 2.364(4) .
Gd2 O2 2.461(5) 4_665
Gd2 O3 2.352(5) .
Gd2 O4 2.386(11) .
Gd2 O5 2.500(5) .
Gd2 O6 2.329(6) .
Gd2 O7A 2.486(10) .
Gd2 O8 2.375(5) .
Gd2 C1 2.819(8) 4_665
Gd2 C2 2.847(13) .
Gd2 C10A 2.802(14) .
O1 Gd2 2.359(5) 11_565
O1 C1 1.279(9) .
O1OH Gd2 2.364(4) 7
O2 Gd2 2.461(5) 11_565
O2 C1 1.263(9) .
O3 C1 1.283(9) .
O4 C2 1.256(16) .
O5 Gd2 2.500(5) 7
O5 C2 1.195(15) 7
O5 C2 1.195(15) .
O6 C7 1.244(7) .
O7A C10A 1.24(2) .
O7B C10B 1.25(2) .
O8 C10A 1.200(19) .
O8 C10B 1.212(17) .
C1 Gd2 2.819(8) 11_565
C2 C2 1.32(3) 7
C2 C3 1.564(17) .
C2 C5 1.780(16) 7
C3 C2 1.564(17) 7
C3 C4 1.51(2) .
C3 C5 1.469(8) 7
C3 C5 1.469(8) .
C3 C6 1.60(2) .
C3 C6 1.60(2) 7
C4 H4A 0.9600 .
C4 H4B 0.9600 .
C4 H4C 0.9600 .
C5 H5A 0.9600 .
C5 H5B 0.9600 .
C5 H5C 0.9600 .
C6 H6A 0.9600 .
C6 H6B 0.9600 .
C6 H6C 0.9600 .
C7 O6 1.244(7) 7
C7 C8 1.538(14) .
C8 C9 1.51(2) .
C8 C10 1.557(15) .
C8 C10 1.557(15) 7
C9 H9A 0.9600 .
C9 H9B 0.9600 .
C9 H9C 0.9600 .
C10 H10A 0.9600 .
C10 H10B 0.9600 .
C10 H10C 0.9600 .
C10A C11 1.542(15) .
C10B C11 1.523(19) .
C11 C12A 1.49(2) .
C11 C12B 1.58(3) .
C11 C13A 1.544(19) .
C11 C13B 1.52(2) .
C11 C14A 1.54(2) .
C11 C14B 1.48(3) .
C12A H12A 0.9600 .
C12A H12B 0.9600 .
C12A H12C 0.9600 .
C12B H12D 0.9600 .
C12B H12E 0.9600 .
C12B H12F 0.9600 .
C13A H13A 0.9600 .
C13A H13B 0.9600 .
C13A H13C 0.9600 .
C13B H13D 0.9600 .
C13B H13E 0.9600 .
C13B H13F 0.9600 .
C14A H14A 0.9600 .
C14A H14B 0.9600 .
C14A H14C 0.9600 .
C14B H14D 0.9600 .
C14B H14E 0.9600 .
C14B H14F 0.9600 .
N1 H1A 0.8900 .
N1 H1B 0.8900 .
N1 C15 1.479(13) .
N1 C18 1.483(14) .
C15 H15 0.9800 .
C15 H15A 0.9800 .
C15 C16 1.504(14) .
C15 C17A 1.549(17) .
C15 C17B 1.531(19) .
C16 H16A 0.9600 .
C16 H16B 0.9600 .
C16 H16C 0.9600 .
C17A H17A 0.9600 .
C17A H17B 0.9600 .
C17A H17C 0.9600 .
C17B H17D 0.9600 .
C17B H17E 0.9600 .
C17B H17F 0.9600 .
C18 H18A 0.9800 .
C18 H18 0.9800 .
C18 C19 1.493(14) .
C18 C20A 1.419(18) .
C18 C20B 1.465(16) .
C19 H19A 0.9600 .
C19 H19B 0.9600 .
C19 H19C 0.9600 .
C20A H20A 0.9600 .
C20A H20B 0.9600 .
C20A H20C 0.9600 .
C20B H20D 0.9600 .
C20B H20E 0.9600 .
C20B H20F 0.9600 .
N2 C12 1.10(3) .
C12 C13 1.43(3) .
C13 H13G 0.9600 .
C13 H13H 0.9600 .
C13 H13I 0.9600 .

loop_
_geom_torsion_atom_site_label_1
_geom_torsion_atom_site_label_2
_geom_torsion_atom_site_label_3
_geom_torsion_atom_site_label_4
_geom_torsion
_geom_torsion_site_symmetry_1
_geom_torsion_site_symmetry_4
Gd1 O1 C1 Gd2 149.1(10) . 11_565
Gd1 O1 C1 O2 146.9(7) . .
Gd1 O1 C1 O3 -33.1(14) . .
Gd2 O1 C1 O2 -2.3(8) 11_565 .
Gd2 O1 C1 O3 177.8(7) 11_565 .
Gd2 O2 C1 O1 2.2(8) 11_565 .
Gd2 O2 C1 O3 -177.9(8) 11_565 .
Gd2 O3 C1 O1 14.3(13) . .
Gd2 O3 C1 O2 -165.6(6) . .
Gd2 O4 C2 O5 1.4(14) . .
Gd2 O4 C2 C3 -178.7(11) . .
Gd2 O4 C2 C5 147.7(5) . 7
Gd2 O5 C2 Gd2 -155(3) 7 .
Gd2 O5 C2 O4 -156.2(19) 7 .
Gd2 O5 C2 O4 -1.4(13) . .
Gd2 O5 C2 C2 19(2) 7 7
Gd2 O5 C2 C2 173.7(7) . 7
Gd2 O5 C2 C3 178.7(11) . .
Gd2 O5 C2 C3 24(3) 7 .
Gd2 O5 C2 C5 91(3) 7 7
Gd2 O5 C2 C5 -114.6(14) . 7
Gd2 O6 C7 O6 -3(2) . 7
Gd2 O6 C7 C8 171.9(8) . .
Gd2 O7A C10A O8 -1.5(17) . .
Gd2 O7A C10A C11 -176.5(13) . .
Gd2 O8 C10A O7A 1.5(18) . .
Gd2 O8 C10A C11 176.5(13) . .
Gd2 O8 C10B O7B -163(3) . .
Gd2 O8 C10B C11 13(5) . .
O4 C2 C3 C2 175.4(10) . 7
O4 C2 C3 C4 80.6(14) . .
O4 C2 C3 C5 -144.2(12) . .
O4 C2 C3 C5 -44.2(13) . 7
O4 C2 C3 C6 -23.9(18) . .
O4 C2 C3 C6 -147(2) . 7
O5 C2 C3 C2 -4.7(15) . 7
O5 C2 C3 C4 -99.5(12) . .
O5 C2 C3 C5 35.7(17) . .
O5 C2 C3 C5 135.8(13) . 7
O5 C2 C3 C6 156.0(14) . .
O5 C2 C3 C6 33(3) . 7
O6 C7 C8 C9 -87.8(11) . .
O6 C7 C8 C9 87.8(11) 7 .
O6 C7 C8 C10 -151.9(12) 7 .
O6 C7 C8 C10 151.9(12) . 7
O6 C7 C8 C10 -32.5(16) 7 7
O6 C7 C8 C10 32.5(16) . .
O7A C10A C11 C12A 78(2) . .
O7A C10A C11 C13A -160.2(19) . .
O7A C10A C11 C14A -47(2) . .
O7B C10B C11 C12B -116(2) . .
O7B C10B C11 C13B 0(3) . .
O7B C10B C11 C14B 129(2) . .
O8 C10A C11 C12A -97(2) . .
O8 C10A C11 C13A 25(2) . .
O8 C10A C11 C14A 138.3(18) . .
O8 C10B C11 C12B 68(2) . .
O8 C10B C11 C13B -175.9(18) . .
O8 C10B C11 C14B -47(3) . .
C2 O5 C2 Gd2 -173.7(7) 7 .
C2 O5 C2 O4 -175.0(9) 7 .
C2 O5 C2 C3 5.1(16) 7 .
C2 O5 C2 C5 71.8(17) 7 7
C2 C2 C3 C4 -94.8(6) 7 .
C2 C2 C3 C5 140.4(6) 7 7
C2 C2 C3 C5 40.4(5) 7 .
C2 C2 C3 C6 160.6(13) 7 .
C2 C2 C3 C6 38(2) 7 7
C5 C2 C3 C2 -140.4(6) 7 7
C5 C2 C3 C4 124.7(5) 7 .
C5 C2 C3 C5 -100.0(10) 7 .
C15 N1 C18 C19 179.4(10) . .
C15 N1 C18 C20A -48.6(18) . .
C15 N1 C18 C20B 36(2) . .
C18 N1 C15 C16 176.6(11) . .
C18 N1 C15 C17A 64.0(16) . .
C18 N1 C15 C17B -78.5(17) . .
